data_7063776
loop_
_publ_author_name
'Gnanadeepam, Yakkobu'
'Shankar, Bhaskaran'
'Tamilselvi, Arunachalam'

_publ_section_title
;
 Anticancer activity: synthesis, characterization and DNA binding of a
 1,2,4-triazole-based Zn(ii) complex
;
_journal_issue 20
_journal_name_full 'New Journal of Chemistry'
_journal_page_first 8215
_journal_page_last 8224
_journal_paper_doi 10.1039/D4NJ05463F
_journal_volume 49
_journal_year 2025
_chemical_formula_moiety 'C7 H6 N4 O'
_chemical_formula_sum 'C7 H6 N4 O'
_chemical_formula_weight 162.16
_space_group_crystal_system monoclinic
_space_group_IT_number 14
_space_group_name_Hall '-P 2ybc'
_space_group_name_H-M_alt 'P 1 21/c 1'
_atom_sites_solution_hydrogens geom
_atom_sites_solution_primary dual
_audit_block_doi 10.5517/ccdc.csd.cc2lxn7f
_audit_creation_date 2023-03-13
_audit_creation_method
;
Olex2 1.3-ac4
(compiled 2018.12.18 svn.r3554 for Rigaku Oxford Diffraction, GUI svn.r1)
;
_audit_update_record
;
2024-12-19 deposited with the CCDC.	2025-04-09 downloaded from the CCDC.
;
_cell_angle_alpha 90
_cell_angle_beta 98.819(3)
_cell_angle_gamma 90
_cell_formula_units_Z 4
_cell_length_a 5.49280(10)
_cell_length_b 9.4925(3)
_cell_length_c 14.3453(5)
_cell_measurement_reflns_used 5400
_cell_measurement_temperature 298.69(18)
_cell_measurement_theta_max 26.3960
_cell_measurement_theta_min 2.5690
_cell_volume 739.13(4)
_computing_cell_refinement 'CrysAlisPro 1.171.40.35a (Rigaku OD, 2018)'
_computing_data_collection 'CrysAlisPro 1.171.40.35a (Rigaku OD, 2018)'
_computing_data_reduction 'CrysAlisPro 1.171.40.35a (Rigaku OD, 2018)'
_computing_molecular_graphics 'Olex2 (Dolomanov et al., 2009)'
_computing_publication_material 'Olex2 (Dolomanov et al., 2009)'
_computing_structure_refinement 'ShelXL (Sheldrick, 2015)'
_computing_structure_solution 'ShelXT (Sheldrick, 2015)'
_diffrn_ambient_environment air
_diffrn_ambient_temperature 298.69(18)
_diffrn_detector 'CCD plate'
_diffrn_detector_area_resol_mean 10.0000
_diffrn_detector_type HyPix3000
_diffrn_measured_fraction_theta_full 1.000
_diffrn_measured_fraction_theta_max 0.968
_diffrn_measurement_details
;
List of Runs (angles in degrees, time in seconds):

  # Type    Start    End  Width  t~exp~   \w     \q     \k     \f   Frames
#--------------------------------------------------------------------------
  1  \w     -8.00  86.00   0.50    3.00    --   16.22  45.00 -30.00  188
  2  \w    -10.00  90.00   0.50    3.00    --   16.22  30.00  60.00  200
  3  \w     16.00  77.00   0.50    3.00    --   16.22-135.00 103.00  122
  4  \w    -37.00  22.00   0.50    3.00    --  -14.97 -94.00  30.00  118
  5  \w    -37.00  22.00   0.50    3.00    --  -14.97 -94.00 -60.00  118
  6  \w     15.00  76.00   0.50    3.00    --   16.22-134.00 -77.00  122
  7  \w    -37.00  22.00   0.50    3.00    --  -14.97 -94.00-120.00  118
  8  \w    -54.00  -6.00   0.50    3.00    --   16.22 -45.00 -90.00   96
  9  \w     -8.00  86.00   0.50    3.00    --   16.22  45.00-150.00  188
 10  \w    -74.00 -15.00   0.50    3.00    --  -14.97 134.00 -10.00  118
 11  \w    -85.00  10.00   0.50    3.00    --  -14.97 -45.00 -60.00  190
 12  \w    -57.00  41.00   0.50    3.00    --   16.22 -30.00 150.00  196
 13  \w    -75.00 -62.50   0.50    3.00    --  -14.97 135.00 168.00   25
;
_diffrn_measurement_device 'four-circle diffractometer'
_diffrn_measurement_device_type 'XtaLAB Synergy, Single source at offset/far, HyPix3000'
_diffrn_measurement_method '\w scans'
_diffrn_orient_matrix_type 'CrysAlisPro convention (1999,Acta A55,543-557)'
_diffrn_orient_matrix_UB_11 0.0127530000
_diffrn_orient_matrix_UB_12 -0.0541504000
_diffrn_orient_matrix_UB_13 0.0344764000
_diffrn_orient_matrix_UB_21 0.0116984000
_diffrn_orient_matrix_UB_22 0.0514758000
_diffrn_orient_matrix_UB_23 0.0362673000
_diffrn_orient_matrix_UB_31 -0.1295038000
_diffrn_orient_matrix_UB_32 -0.0006848000
_diffrn_orient_matrix_UB_33 -0.0010844000
_diffrn_radiation_monochromator mirror
_diffrn_radiation_probe x-ray
_diffrn_radiation_type MoK\a
_diffrn_radiation_wavelength 0.71073
_diffrn_reflns_av_R_equivalents 0.0218
_diffrn_reflns_av_unetI/netI 0.0141
_diffrn_reflns_Laue_measured_fraction_full 1.000
_diffrn_reflns_Laue_measured_fraction_max 0.968
_diffrn_reflns_limit_h_max 6
_diffrn_reflns_limit_h_min -6
_diffrn_reflns_limit_k_max 12
_diffrn_reflns_limit_k_min -11
_diffrn_reflns_limit_l_max 16
_diffrn_reflns_limit_l_min -17
_diffrn_reflns_number 8487
_diffrn_reflns_point_group_measured_fraction_full 1.000
_diffrn_reflns_point_group_measured_fraction_max 0.968
_diffrn_reflns_theta_full 25.242
_diffrn_reflns_theta_max 26.874
_diffrn_reflns_theta_min 2.582
_diffrn_source 'micro-focus sealed X-ray tube'
_diffrn_source_type 'PhotonJet (Mo) X-ray Source'
_exptl_absorpt_coefficient_mu 0.106
_exptl_absorpt_correction_T_max 1.00000
_exptl_absorpt_correction_T_min 0.69663
_exptl_absorpt_correction_type multi-scan
_exptl_absorpt_process_details
;
CrysAlisPro 1.171.40.35a (Rigaku Oxford Diffraction, 2018)
Empirical absorption correction using spherical harmonics,
 implemented in SCALE3 ABSPACK scaling algorithm.
;
_exptl_crystal_colour 'metallic yellowish yellow'
_exptl_crystal_colour_lustre metallic
_exptl_crystal_colour_modifier yellowish
_exptl_crystal_colour_primary yellow
_exptl_crystal_density_diffrn 1.457
_exptl_crystal_description needle
_exptl_crystal_F_000 336
_exptl_crystal_size_max 0.21
_exptl_crystal_size_mid 0.13
_exptl_crystal_size_min 0.1
_refine_diff_density_max 0.173
_refine_diff_density_min -0.359
_refine_diff_density_rms 0.083
_refine_ls_extinction_method none
_refine_ls_goodness_of_fit_ref 1.104
_refine_ls_hydrogen_treatment constr
_refine_ls_matrix_type full
_refine_ls_number_parameters 109
_refine_ls_number_reflns 1534
_refine_ls_number_restraints 0
_refine_ls_restrained_S_all 1.104
_refine_ls_R_factor_all 0.0471
_refine_ls_R_factor_gt 0.0419
_refine_ls_shift/su_max 0.001
_refine_ls_shift/su_mean 0.000
_refine_ls_structure_factor_coef Fsqd
_refine_ls_weighting_details 'w=1/[\s^2^(Fo^2^)+(0.0675P)^2^+0.0661P] where P=(Fo^2^+2Fc^2^)/3'
_refine_ls_weighting_scheme calc
_refine_ls_wR_factor_gt 0.1107
_refine_ls_wR_factor_ref 0.1163
_reflns_Friedel_coverage 0.000
_reflns_number_gt 1322
_reflns_number_total 1534
_reflns_threshold_expression 'I > 2\s(I)'
_cod_data_source_file d4nj05463f2.cif
_cod_data_source_block exter202
_cod_depositor_comments 'Adding full bibliography for 7063775--7063776.cif.'
_cod_database_code 7063776
_shelx_shelxl_version_number 2018/3
_chemical_oxdiff_formula 'C H N O'
_shelx_space_group_comment
;
The symmetry employed for this shelxl refinement is uniquely defined
by the following loop, which should always be used as a source of
symmetry information in preference to the above space-group names.
They are only intended as comments.
;
_shelx_estimated_absorpt_t_max 0.990
_shelx_estimated_absorpt_t_min 0.978
_reflns_odcompleteness_completeness 99.63
_reflns_odcompleteness_iscentric 1
_reflns_odcompleteness_theta 26.32
_olex2_refinement_description
;
1. Fixed Uiso
 At 1.2 times of:
  All C(H) groups
2.a Aromatic/amide H refined with riding coordinates:
 C5(H5), C7(H7), C6(H6), C3(H3), C1(H1), C2(H2)
;
_olex2_submission_special_instructions 'No special instructions were received'
_oxdiff_exptl_absorpt_empirical_details
;
Empirical correction (ABSPACK) includes:
- Absorption correction using spherical harmonics
- Frame scaling
;
_oxdiff_exptl_absorpt_empirical_full_max 1.308
_oxdiff_exptl_absorpt_empirical_full_min 0.538

loop_
_space_group_symop_operation_xyz
'x, y, z'
'-x, y+1/2, -z+1/2'
'-x, -y, -z'
'x, -y-1/2, z-1/2'

loop_
_atom_site_label
_atom_site_type_symbol
_atom_site_fract_x
_atom_site_fract_y
_atom_site_fract_z
_atom_site_U_iso_or_equiv
_atom_site_adp_type
_atom_site_occupancy
_atom_site_site_symmetry_order
_atom_site_calc_flag
_atom_site_refinement_flags_posn
_atom_site_refinement_flags_adp
_atom_site_refinement_flags_occupancy
_atom_site_disorder_assembly
_atom_site_disorder_group
O1 O 0.17022(14) 0.58799(9) 0.56444(6) 0.0471(3) Uani 1 1 d . . . . .
N2 N 0.67639(17) 0.27877(10) 0.64957(7) 0.0393(3) Uani 1 1 d . . . . .
N1 N 0.50231(16) 0.38247(10) 0.62054(7) 0.0398(3) Uani 1 1 d . . . . .
N3 N 1.0034(2) 0.15282(13) 0.69749(9) 0.0622(4) Uani 1 1 d . . . . .
C4 C 0.3985(2) 0.62242(13) 0.61050(8) 0.0395(3) Uani 1 1 d . . . . .
C5 C 0.5678(2) 0.50975(12) 0.63863(8) 0.0397(3) Uani 1 1 d . . . . .
H5 H 0.725151 0.529431 0.669994 0.048 Uiso 1 1 calc R . . . .
N4 N 0.8057(2) 0.06200(13) 0.67381(9) 0.0612(4) Uani 1 1 d . . . . .
C7 C 0.6168(3) 0.14073(14) 0.64530(11) 0.0549(4) Uani 1 1 d . . . . .
H7 H 0.459239 0.106463 0.624430 0.066 Uiso 1 1 calc R . . . .
C6 C 0.9206(2) 0.28071(14) 0.68277(10) 0.0537(4) Uani 1 1 d . . . . .
H6 H 1.015694 0.361814 0.693545 0.064 Uiso 1 1 calc R . . . .
C3 C 0.4173(2) 0.76368(14) 0.62155(9) 0.0501(4) Uani 1 1 d . . . . .
H3 H 0.554052 0.813607 0.650442 0.060 Uiso 1 1 calc R . . . .
C1 C 0.0465(2) 0.71150(14) 0.54705(10) 0.0524(4) Uani 1 1 d . . . . .
H1 H -0.114552 0.719146 0.516098 0.063 Uiso 1 1 calc R . . . .
C2 C 0.1874(3) 0.82042(15) 0.58037(10) 0.0559(4) Uani 1 1 d . . . . .
H2 H 0.143161 0.915067 0.577160 0.067 Uiso 1 1 calc R . . . .

loop_
_atom_site_aniso_label
_atom_site_aniso_U_11
_atom_site_aniso_U_22
_atom_site_aniso_U_33
_atom_site_aniso_U_23
_atom_site_aniso_U_13
_atom_site_aniso_U_12
O1 0.0358(5) 0.0419(5) 0.0603(5) 0.0009(4) -0.0033(4) 0.0011(4)
N2 0.0349(5) 0.0347(6) 0.0473(6) 0.0011(4) 0.0031(4) 0.0032(4)
N1 0.0324(5) 0.0348(5) 0.0503(6) 0.0004(4) -0.0001(4) 0.0036(4)
N3 0.0517(7) 0.0567(7) 0.0746(8) 0.0084(6) -0.0015(5) 0.0171(6)
C4 0.0353(6) 0.0375(6) 0.0441(6) -0.0021(5) 0.0018(4) -0.0003(5)
C5 0.0344(6) 0.0378(6) 0.0449(6) -0.0021(5) -0.0001(4) -0.0011(5)
N4 0.0579(7) 0.0422(7) 0.0842(9) 0.0084(6) 0.0131(6) 0.0115(5)
C7 0.0457(7) 0.0348(7) 0.0837(10) 0.0012(6) 0.0088(6) 0.0018(6)
C6 0.0372(7) 0.0479(8) 0.0710(9) 0.0033(6) -0.0071(6) 0.0049(5)
C3 0.0508(8) 0.0372(7) 0.0606(8) -0.0051(6) 0.0028(6) -0.0002(5)
C1 0.0405(7) 0.0523(8) 0.0633(8) 0.0099(6) 0.0047(6) 0.0126(6)
C2 0.0589(8) 0.0405(7) 0.0690(9) 0.0040(6) 0.0122(7) 0.0142(6)

loop_
_atom_type_symbol
_atom_type_description
_atom_type_scat_dispersion_real
_atom_type_scat_dispersion_imag
_atom_type_scat_source
C C 0.0033 0.0016 'International Tables Vol C Tables 4.2.6.8 and 6.1.1.4'
H H 0.0000 0.0000 'International Tables Vol C Tables 4.2.6.8 and 6.1.1.4'
N N 0.0061 0.0033 'International Tables Vol C Tables 4.2.6.8 and 6.1.1.4'
O O 0.0106 0.0060 'International Tables Vol C Tables 4.2.6.8 and 6.1.1.4'

loop_
_geom_angle_atom_site_label_1
_geom_angle_atom_site_label_2
_geom_angle_atom_site_label_3
_geom_angle
_geom_angle_site_symmetry_1
_geom_angle_site_symmetry_3
_geom_angle_publ_flag
C1 O1 C4 106.18(10) . . ?
C7 N2 N1 121.51(10) . . ?
C7 N2 C6 104.46(10) . . ?
C6 N2 N1 134.00(10) . . ?
C5 N1 N2 116.73(9) . . ?
C6 N3 N4 107.38(11) . . ?
O1 C4 C5 117.76(11) . . ?
C3 C4 O1 110.03(11) . . ?
C3 C4 C5 132.20(11) . . ?
N1 C5 C4 119.89(10) . . ?
N1 C5 H5 120.1 . . ?
C4 C5 H5 120.1 . . ?
C7 N4 N3 106.15(12) . . ?
N2 C7 H7 124.2 . . ?
N4 C7 N2 111.69(13) . . ?
N4 C7 H7 124.2 . . ?
N2 C6 H6 124.8 . . ?
N3 C6 N2 110.32(12) . . ?
N3 C6 H6 124.8 . . ?
C4 C3 H3 126.8 . . ?
C4 C3 C2 106.31(12) . . ?
C2 C3 H3 126.8 . . ?
O1 C1 H1 124.6 . . ?
C2 C1 O1 110.88(11) . . ?
C2 C1 H1 124.6 . . ?
C3 C2 H2 126.7 . . ?
C1 C2 C3 106.60(12) . . ?
C1 C2 H2 126.7 . . ?

loop_
_geom_bond_atom_site_label_1
_geom_bond_atom_site_label_2
_geom_bond_distance
_geom_bond_site_symmetry_2
_geom_bond_publ_flag
O1 C4 1.3643(13) . ?
O1 C1 1.3588(14) . ?
N2 N1 1.3909(13) . ?
N2 C7 1.3497(16) . ?
N2 C6 1.3527(16) . ?
N1 C5 1.2759(15) . ?
N3 N4 1.3875(17) . ?
N3 C6 1.3023(17) . ?
C4 C5 1.4342(16) . ?
C4 C3 1.3523(18) . ?
C5 H5 0.9300 . ?
N4 C7 1.2931(17) . ?
C7 H7 0.9300 . ?
C6 H6 0.9300 . ?
C3 H3 0.9300 . ?
C3 C2 1.4161(19) . ?
C1 H1 0.9300 . ?
C1 C2 1.335(2) . ?
C2 H2 0.9300 . ?
